data_7159225
loop_
_publ_author_name
'Komogortsev, Andrey N.'
'Lichitskii, Boris V.'
'Milyutin, Constantine V.'
'Melekhina, Valeriya G.'

_publ_section_title
;
 Photochemical synthesis and ring-chain-ring tautomerism of
 benzo[4,5]imidazo[1,2-<i>a</i>]cyclopenta[<i>e</i>]pyridines.
;
_journal_issue 13
_journal_name_full 'Organic &amp; biomolecular chemistry'
_journal_page_first 2720
_journal_page_last 2728
_journal_paper_doi 10.1039/d3ob00273j
_journal_volume 21
_journal_year 2023
_chemical_formula_moiety 'C21 H22 N2 O5'
_chemical_formula_sum 'C21 H22 N2 O5'
_chemical_formula_weight 382.40
_space_group_crystal_system monoclinic
_space_group_IT_number 14
_space_group_name_Hall '-P 2ybc'
_space_group_name_H-M_alt 'P 1 21/c 1'
_atom_sites_solution_hydrogens difmap
_atom_sites_solution_primary dual
_atom_sites_solution_secondary difmap
_audit_creation_date 2022-06-01
_audit_creation_method
;
Olex2 1.5
(compiled 2021.12.09 svn.r5202d8cf for OlexSys, GUI svn.r6439)
;
_audit_update_record
;
2022-12-29 deposited with the CCDC.	2023-03-07 downloaded from the CCDC.
;
_cell_angle_alpha 90
_cell_angle_beta 91.7049(6)
_cell_angle_gamma 90
_cell_formula_units_Z 4
_cell_length_a 8.16824(5)
_cell_length_b 16.10854(12)
_cell_length_c 13.62304(8)
_cell_measurement_reflns_used 19730
_cell_measurement_temperature 100.00(10)
_cell_measurement_theta_max 79.3410
_cell_measurement_theta_min 2.7990
_cell_volume 1791.70(2)
_computing_cell_refinement 'CrysAlisPro 1.171.42.57a (Rigaku OD, 2022)'
_computing_data_collection 'CrysAlisPro 1.171.42.57a (Rigaku OD, 2022)'
_computing_data_reduction 'CrysAlisPro 1.171.42.57a (Rigaku OD, 2022)'
_computing_molecular_graphics 'Olex2 1.5 (Dolomanov et al., 2009)'
_computing_publication_material 'Olex2 1.5 (Dolomanov et al., 2009)'
_computing_structure_refinement 'XL  (Sheldrick, 2008)'
_computing_structure_solution 'SHELXT 2014/5 (Sheldrick, 2014)'
_diffrn_ambient_environment N~2~
_diffrn_ambient_temperature 100.00(10)
_diffrn_detector 'Hybrid Pixel Array Detector'
_diffrn_detector_area_resol_mean 10.0000
_diffrn_detector_type HyPix
_diffrn_measured_fraction_theta_full 1.000
_diffrn_measured_fraction_theta_max 0.995
_diffrn_measurement_details
;
List of Runs (angles in degrees, time in seconds):

  # Type    Start    End  Width  t~exp~   \w     \q     \k     \f   Frames
#--------------------------------------------------------------------------
  1  \w    101.00 136.20   0.40    0.40    --  111.50  45.00 120.00   88
  2  \w     92.00 144.00   0.40    0.40    --  111.50  77.00  90.00  130
  3  \w    146.00 177.20   0.40    0.40    --  111.50  45.00 120.00   78
  4  \w    135.00 160.20   0.40    0.40    --  111.50  61.00  30.00   63
  5  \w     97.00 131.00   0.40    0.40    --  111.50  61.00  30.00   85
  6  \w    141.00 167.00   0.40    0.40    --  111.50  30.00 150.00   65
  7  \w    150.00 175.20   0.40    0.40    --  111.50  30.00  30.00   63
  8  \w    145.00 170.20   0.40    0.40    --  111.50  30.00   0.00   63
  9  \w    112.00 146.00   0.40    0.40    --  111.50  15.00 150.00   85
 10  \w    105.00 136.20   0.40    0.40    --  111.50  30.00   0.00   78
 11  \w    148.00 177.20   0.40    0.40    --  111.50  45.00-180.00   73
 12  \w    102.00 137.20   0.40    0.40    --  111.50  45.00-180.00   88
 13  \w    -25.20  26.00   0.40    0.10    --  -48.76  19.00 150.00  128
 14  \w    -51.00 -19.00   0.40    0.40    --  -90.00  45.00-120.00   80
 15  \w    -80.00 -18.00   0.40    0.40    --  -90.00  97.00  57.00  155
 16  \w    -80.00  24.00   0.40    0.10    --  -48.76  97.00  57.00  260
 17  \w    132.00 158.00   0.40    0.40    --  111.50 125.00-150.00   65
 18  \w    102.00 128.00   0.40    0.40    --  111.50 125.00-150.00   65
 19  \w    122.00 148.00   0.40    0.40    --  111.50 125.00 -90.00   65
 20  \w    115.00 141.00   0.40    0.40    --  111.50 125.00  60.00   65
 21  \w     98.00 138.00   0.40    0.40    --  111.50 125.00 120.00  100
 22  \w    145.00 171.00   0.40    0.40    --  111.50 125.00 120.00   65
 23  \w    107.00 177.00   0.40    0.40    --  111.50  97.00  57.00  175
 24  \w     40.00  65.20   0.40    0.40    --  111.50 -61.00 150.00   63
 25  \w     48.00 104.00   0.40    0.40    --  111.50 -77.00 120.00  140
 26  \w     42.00  69.20   0.40    0.40    --  111.50 -61.00  60.00   68
 27  \w     40.00  65.20   0.40    0.40    --  111.50 -61.00  90.00   63
 28  \w     61.00  87.00   0.40    0.40    --  111.50 -77.00   0.00   65
 29  \w     41.00  67.00   0.40    0.40    --  111.50 -61.00-120.00   65
 30  \w     41.00  66.20   0.40    0.40    --  111.50 -61.00-150.00   63
 31  \w     42.00  69.20   0.40    0.40    --  111.50 -61.00 -30.00   68
 32  \w     76.80 136.00   0.40    0.40    --  111.50 -83.00   0.54  148
 33  \w     71.00  97.00   0.40    0.40    --  111.50-125.00 -30.00   65
 34  \w     40.00  69.20   0.40    0.40    --  111.50-125.00 -30.00   73
 35  \w     41.00  76.20   0.40    0.40    --  111.50-114.00 -77.37   88
 36  \w     83.00 108.20   0.40    0.40    --  111.50-114.00 -77.37   63
 37  \w     51.00  77.00   0.40    0.40    --  111.50 -98.00-161.49   65
 38  \w     54.00  84.00   0.40    0.40    --  111.50-111.00  18.71   75
 39  \w     40.00 103.20   0.40    0.40    --  111.50 -97.00 -50.00  158
 40  \w     93.00 127.00   0.40    0.40    --  111.50-151.00  53.35   85
 41  \w     88.00 114.00   0.40    0.40    --  111.50-137.00  70.41   65
 42  \w     52.00  77.20   0.40    0.40    --  111.50 -95.00 120.00   63
 43  \w     53.00  86.20   0.40    0.40    --  111.50 -95.00  60.00   83
 44  \w     50.00  76.00   0.40    0.40    --  111.50-137.00  70.41   65
 45  \w     42.00 100.00   0.40    0.40    --  111.50 -95.00 -30.00  145
 46  \w     44.00  70.00   0.40    0.40    --  111.50 -95.00 -60.00   65
 47  \w     -6.00  80.00   0.40    0.10    --   48.76 -97.00 -50.00  215
 48  \w   -117.00 -91.00   0.40    0.10    --  -48.76-125.00  30.00   65
 49  \w   -161.00 -85.00   0.40    0.40    --  -90.00 -97.00 -50.00  190
 50  \w   -121.00 -73.80   0.40    0.10    --  -48.76-125.00  60.00  118
 51  \w   -110.00 -82.80   0.40    0.10    --  -48.76-125.00 120.00   68
;
_diffrn_measurement_device 'four-circle diffractometer'
_diffrn_measurement_device_type 'XtaLAB Synergy, Dualflex, HyPix'
_diffrn_measurement_method '\w scans'
_diffrn_orient_matrix_type 'CrysAlisPro convention (1999,Acta A55,543-557)'
_diffrn_orient_matrix_UB_11 0.0054857000
_diffrn_orient_matrix_UB_12 -0.0896785000
_diffrn_orient_matrix_UB_13 0.0392619000
_diffrn_orient_matrix_UB_21 0.1833383000
_diffrn_orient_matrix_UB_22 -0.0051718000
_diffrn_orient_matrix_UB_23 -0.0226373000
_diffrn_orient_matrix_UB_31 0.0441588000
_diffrn_orient_matrix_UB_32 0.0328322000
_diffrn_orient_matrix_UB_33 0.1036756000
_diffrn_radiation_monochromator mirror
_diffrn_radiation_probe x-ray
_diffrn_radiation_type 'Cu K\a'
_diffrn_radiation_wavelength 1.54184
_diffrn_reflns_av_R_equivalents 0.0305
_diffrn_reflns_av_unetI/netI 0.0188
_diffrn_reflns_Laue_measured_fraction_full 1.000
_diffrn_reflns_Laue_measured_fraction_max 0.995
_diffrn_reflns_limit_h_max 10
_diffrn_reflns_limit_h_min -10
_diffrn_reflns_limit_k_max 20
_diffrn_reflns_limit_k_min -20
_diffrn_reflns_limit_l_max 17
_diffrn_reflns_limit_l_min -14
_diffrn_reflns_number 21964
_diffrn_reflns_point_group_measured_fraction_full 1.000
_diffrn_reflns_point_group_measured_fraction_max 0.995
_diffrn_reflns_theta_full 67.684
_diffrn_reflns_theta_max 79.526
_diffrn_reflns_theta_min 4.251
_diffrn_source 'micro-focus sealed X-ray tube'
_diffrn_source_type 'PhotonJet (Cu) X-ray Source'
_exptl_absorpt_coefficient_mu 0.841
_exptl_absorpt_correction_T_max 0.921
_exptl_absorpt_correction_T_min 0.724
_exptl_absorpt_correction_type analytical
_exptl_absorpt_process_details
;
CrysAlisPro 1.171.42.57a (Rigaku Oxford Diffraction, 2022)
Analytical numeric absorption correction using a multifaceted crystal
model based on expressions derived by R.C. Clark & J.S. Reid.
(Clark, R. C. & Reid, J. S. (1995). Acta Cryst. A51, 887-897)
Empirical absorption correction using spherical harmonics,
implemented in SCALE3 ABSPACK scaling algorithm.
;
_exptl_crystal_colour colourless
_exptl_crystal_density_diffrn 1.418
_exptl_crystal_density_method 'not measured'
_exptl_crystal_description block
_exptl_crystal_F_000 808
_exptl_crystal_size_max 0.690
_exptl_crystal_size_mid 0.371
_exptl_crystal_size_min 0.138
_refine_diff_density_max 0.389
_refine_diff_density_min -0.286
_refine_diff_density_rms 0.047
_refine_ls_extinction_coef 0.0023(3)
_refine_ls_extinction_expression Fc^*^=kFc[1+0.001xFc^2^\l^3^/sin(2\q)]^-1/4^
_refine_ls_extinction_method 'SHELXL-2018/3 (Sheldrick 2018)'
_refine_ls_goodness_of_fit_ref 1.048
_refine_ls_hydrogen_treatment refall
_refine_ls_matrix_type full
_refine_ls_number_parameters 342
_refine_ls_number_reflns 3879
_refine_ls_number_restraints 0
_refine_ls_restrained_S_all 1.048
_refine_ls_R_factor_all 0.0368
_refine_ls_R_factor_gt 0.0359
_refine_ls_shift/su_max 0.000
_refine_ls_shift/su_mean 0.000
_refine_ls_structure_factor_coef Fsqd
_refine_ls_weighting_details 'w=1/[\s^2^(Fo^2^)+(0.0455P)^2^+0.8788P] where P=(Fo^2^+2Fc^2^)/3'
_refine_ls_weighting_scheme calc
_refine_ls_wR_factor_gt 0.0922
_refine_ls_wR_factor_ref 0.0929
_reflns_Friedel_coverage 0.000
_reflns_number_gt 3770
_reflns_number_total 3879
_reflns_threshold_expression 'I > 2\s(I)'
_cod_data_source_file d3ob00273j2.cif
_cod_data_source_block KokBnIn-UV-Ac
_cod_depositor_comments 'Adding full bibliography for 7159223--7159229.cif.'
_cod_original_cell_volume 1791.71(2)
_cod_database_code 7159225
_shelx_shelxl_version_number 2018/3
_chemical_oxdiff_formula C21H22N2O5
_chemical_oxdiff_usercomment KokBnIn-UV-Ac
_shelx_space_group_comment
;
The symmetry employed for this shelxl refinement is uniquely defined
by the following loop, which should always be used as a source of
symmetry information in preference to the above space-group names.
They are only intended as comments.
;
_olex2_refinement_description
;
;
_olex2_submission_special_instructions 'No special instructions were received'
_oxdiff_exptl_absorpt_empirical_details
;
Empirical correction (ABSPACK) includes:
- Absorption correction using spherical harmonics
- Frame scaling
;
_oxdiff_exptl_absorpt_empirical_full_max 1.586
_oxdiff_exptl_absorpt_empirical_full_min 0.390

loop_
_space_group_symop_operation_xyz
'x, y, z'
'-x, y+1/2, -z+1/2'
'-x, -y, -z'
'x, -y-1/2, z-1/2'

loop_
_atom_site_label
_atom_site_type_symbol
_atom_site_fract_x
_atom_site_fract_y
_atom_site_fract_z
_atom_site_U_iso_or_equiv
_atom_site_adp_type
_atom_site_occupancy
_atom_site_site_symmetry_order
_atom_site_calc_flag
_atom_site_refinement_flags_posn
_atom_site_refinement_flags_adp
_atom_site_refinement_flags_occupancy
_atom_site_disorder_assembly
_atom_site_disorder_group
O1 O 0.68632(10) 0.57114(5) 0.89966(6) 0.02000(19) Uani 1 1 d . . . . .
O2 O 0.92896(11) 0.50871(7) 0.88204(9) 0.0378(3) Uani 1 1 d . . . . .
O3 O 0.65589(10) 0.40577(5) 0.99562(6) 0.02029(19) Uani 1 1 d . . . . .
O4 O 0.40591(9) 0.30928(5) 0.89167(6) 0.01591(18) Uani 1 1 d . . . . .
H4 H 0.442(2) 0.2906(12) 0.9498(14) 0.039(5) Uiso 1 1 d . . . . .
O5 O 0.98500(10) 0.24622(5) 0.76803(7) 0.02162(19) Uani 1 1 d . . . . .
N1 N 0.41967(11) 0.29285(6) 0.54865(7) 0.0155(2) Uani 1 1 d . . . . .
N2 N 0.41261(11) 0.38710(6) 0.66969(6) 0.01365(19) Uani 1 1 d . . . . .
C1 C 0.61028(13) 0.50132(7) 0.86109(8) 0.0159(2) Uani 1 1 d . . . . .
C2 C 0.60662(12) 0.42077(7) 0.91285(8) 0.0148(2) Uani 1 1 d . . . . .
C3 C 0.51851(13) 0.35877(7) 0.84287(7) 0.0131(2) Uani 1 1 d . . . . .
C4 C 0.42169(13) 0.41916(6) 0.77102(7) 0.0130(2) Uani 1 1 d . . . . .
C5 C 0.51702(13) 0.49956(7) 0.77951(8) 0.0153(2) Uani 1 1 d . . . . .
H5 H 0.4996(19) 0.5439(10) 0.7345(11) 0.023(4) Uiso 1 1 d . . . . .
C6 C 0.85372(14) 0.56712(7) 0.91037(8) 0.0189(2) Uani 1 1 d . . . . .
C7 C 0.91982(15) 0.64365(7) 0.95879(9) 0.0202(2) Uani 1 1 d . . . . .
H7A H 1.037(2) 0.6400(11) 0.9649(13) 0.035(4) Uiso 1 1 d . . . . .
H7B H 0.891(2) 0.6911(13) 0.9167(15) 0.045(5) Uiso 1 1 d . . . . .
H7C H 0.872(2) 0.6499(12) 1.0210(15) 0.044(5) Uiso 1 1 d . . . . .
C8 C 0.64427(13) 0.30234(6) 0.78815(8) 0.0135(2) Uani 1 1 d . . . . .
C9 C 0.77853(13) 0.35314(7) 0.73844(8) 0.0150(2) Uani 1 1 d . . . . .
H9A H 0.8318(18) 0.3886(9) 0.7880(11) 0.018(3) Uiso 1 1 d . . . . .
H9B H 0.7321(19) 0.3883(10) 0.6861(11) 0.021(4) Uiso 1 1 d . . . . .
C10 C 0.90792(14) 0.29732(7) 0.69472(9) 0.0186(2) Uani 1 1 d . . . . .
H10A H 0.8635(19) 0.2607(10) 0.6404(11) 0.021(4) Uiso 1 1 d . . . . .
H10B H 0.9962(19) 0.3330(10) 0.6665(11) 0.023(4) Uiso 1 1 d . . . . .
C11 C 0.86762(14) 0.19374(7) 0.81282(9) 0.0200(2) Uani 1 1 d . . . . .
H11A H 0.9290(19) 0.1619(10) 0.8624(11) 0.023(4) Uiso 1 1 d . . . . .
H11B H 0.8198(18) 0.1542(9) 0.7614(11) 0.019(3) Uiso 1 1 d . . . . .
C12 C 0.73149(14) 0.24273(7) 0.86134(8) 0.0166(2) Uani 1 1 d . . . . .
H12A H 0.6505(18) 0.2042(9) 0.8893(11) 0.019(3) Uiso 1 1 d . . . . .
H12B H 0.7790(18) 0.2743(10) 0.9184(11) 0.020(3) Uiso 1 1 d . . . . .
C13 C 0.54054(13) 0.25208(7) 0.71249(8) 0.0147(2) Uani 1 1 d . . . . .
H13A H 0.4552(19) 0.2214(10) 0.7493(11) 0.022(4) Uiso 1 1 d . . . . .
H13B H 0.605(2) 0.2130(10) 0.6742(12) 0.025(4) Uiso 1 1 d . . . . .
C14 C 0.45689(13) 0.30897(7) 0.64119(8) 0.0137(2) Uani 1 1 d . . . . .
C15 C 0.34189(13) 0.36450(7) 0.51334(8) 0.0150(2) Uani 1 1 d . . . . .
C16 C 0.27053(14) 0.38043(7) 0.42068(8) 0.0172(2) Uani 1 1 d . . . . .
H16 H 0.2714(19) 0.3400(10) 0.3705(12) 0.023(4) Uiso 1 1 d . . . . .
C17 C 0.20010(14) 0.45786(8) 0.40507(8) 0.0187(2) Uani 1 1 d . . . . .
H17 H 0.1519(18) 0.4702(10) 0.3422(11) 0.020(4) Uiso 1 1 d . . . . .
C18 C 0.20098(14) 0.51819(7) 0.47940(9) 0.0190(2) Uani 1 1 d . . . . .
H18 H 0.1515(19) 0.5732(10) 0.4663(11) 0.024(4) Uiso 1 1 d . . . . .
C19 C 0.26956(14) 0.50291(7) 0.57188(8) 0.0175(2) Uani 1 1 d . . . . .
H19 H 0.2682(19) 0.5440(10) 0.6237(12) 0.023(4) Uiso 1 1 d . . . . .
C20 C 0.33805(13) 0.42455(7) 0.58783(8) 0.0144(2) Uani 1 1 d . . . . .
C21 C 0.24716(13) 0.43410(7) 0.80593(8) 0.0162(2) Uani 1 1 d . . . . .
H21A H 0.2541(17) 0.4557(9) 0.8722(11) 0.015(3) Uiso 1 1 d . . . . .
H21B H 0.1924(18) 0.4738(10) 0.7636(11) 0.020(3) Uiso 1 1 d . . . . .
H21C H 0.1885(19) 0.3829(10) 0.8038(11) 0.022(4) Uiso 1 1 d . . . . .

loop_
_atom_site_aniso_label
_atom_site_aniso_U_11
_atom_site_aniso_U_22
_atom_site_aniso_U_33
_atom_site_aniso_U_23
_atom_site_aniso_U_13
_atom_site_aniso_U_12
O1 0.0154(4) 0.0163(4) 0.0282(4) -0.0076(3) -0.0007(3) -0.0018(3)
O2 0.0172(4) 0.0366(6) 0.0596(7) -0.0255(5) 0.0025(4) 0.0005(4)
O3 0.0192(4) 0.0272(4) 0.0143(4) -0.0024(3) -0.0023(3) -0.0009(3)
O4 0.0148(4) 0.0199(4) 0.0129(4) 0.0045(3) -0.0008(3) -0.0034(3)
O5 0.0157(4) 0.0211(4) 0.0280(4) 0.0041(3) 0.0003(3) 0.0028(3)
N1 0.0170(4) 0.0153(4) 0.0141(4) -0.0012(3) -0.0018(3) 0.0014(3)
N2 0.0171(4) 0.0127(4) 0.0111(4) 0.0001(3) -0.0008(3) 0.0019(3)
C1 0.0136(5) 0.0152(5) 0.0190(5) -0.0050(4) 0.0028(4) -0.0015(4)
C2 0.0109(5) 0.0191(5) 0.0145(5) -0.0035(4) 0.0016(4) 0.0001(4)
C3 0.0134(5) 0.0147(5) 0.0110(5) 0.0005(4) -0.0004(4) -0.0013(4)
C4 0.0153(5) 0.0129(5) 0.0107(5) -0.0011(4) 0.0000(4) 0.0000(4)
C5 0.0162(5) 0.0131(5) 0.0167(5) -0.0012(4) 0.0034(4) 0.0010(4)
C6 0.0156(5) 0.0217(6) 0.0194(5) -0.0028(4) 0.0019(4) -0.0025(4)
C7 0.0182(5) 0.0201(6) 0.0224(6) -0.0017(5) 0.0007(4) -0.0056(4)
C8 0.0145(5) 0.0128(5) 0.0129(5) 0.0000(4) -0.0013(4) 0.0011(4)
C9 0.0164(5) 0.0135(5) 0.0152(5) -0.0001(4) 0.0011(4) 0.0004(4)
C10 0.0178(5) 0.0181(5) 0.0199(5) 0.0000(4) 0.0024(4) 0.0020(4)
C11 0.0183(5) 0.0170(5) 0.0245(6) 0.0034(4) -0.0016(4) 0.0021(4)
C12 0.0170(5) 0.0164(5) 0.0161(5) 0.0029(4) -0.0027(4) 0.0009(4)
C13 0.0173(5) 0.0123(5) 0.0143(5) -0.0001(4) -0.0025(4) 0.0010(4)
C14 0.0140(5) 0.0132(5) 0.0139(5) -0.0005(4) -0.0005(4) -0.0003(4)
C15 0.0146(5) 0.0159(5) 0.0144(5) 0.0002(4) 0.0005(4) 0.0003(4)
C16 0.0182(5) 0.0203(5) 0.0130(5) -0.0006(4) -0.0006(4) -0.0006(4)
C17 0.0183(5) 0.0237(6) 0.0140(5) 0.0042(4) -0.0016(4) 0.0006(4)
C18 0.0196(5) 0.0182(5) 0.0193(5) 0.0045(4) 0.0008(4) 0.0034(4)
C19 0.0207(5) 0.0154(5) 0.0164(5) 0.0003(4) 0.0014(4) 0.0027(4)
C20 0.0149(5) 0.0162(5) 0.0121(5) 0.0014(4) 0.0005(4) 0.0000(4)
C21 0.0146(5) 0.0194(5) 0.0146(5) 0.0001(4) 0.0005(4) 0.0014(4)

loop_
_atom_type_symbol
_atom_type_description
_atom_type_scat_dispersion_real
_atom_type_scat_dispersion_imag
_atom_type_scat_source
C C 0.0181 0.0091 'International Tables Vol C Tables 4.2.6.8 and 6.1.1.4'
H H 0.0000 0.0000 'International Tables Vol C Tables 4.2.6.8 and 6.1.1.4'
N N 0.0311 0.0180 'International Tables Vol C Tables 4.2.6.8 and 6.1.1.4'
O O 0.0492 0.0322 'International Tables Vol C Tables 4.2.6.8 and 6.1.1.4'

loop_
_exptl_crystal_face_index_h
_exptl_crystal_face_index_k
_exptl_crystal_face_index_l
_exptl_crystal_face_perp_dist
5 -2 1 0.0613
-1 1 1 0.1619
0 1 0 0.1542
0 5 2 0.2056
0 5 -3 0.2777
5 -1 1 0.0530
-5 1 0 0.0578
0 -2 -5 0.2992
5 1 0 0.0507
-5 3 0 0.0728
-5 4 1 0.0875
-1 -5 2 0.1350
-1 -5 0 0.1866
-5 -3 3 0.0894

loop_
_geom_angle_atom_site_label_1
_geom_angle_atom_site_label_2
_geom_angle_atom_site_label_3
_geom_angle
_geom_angle_site_symmetry_1
_geom_angle_site_symmetry_3
_geom_angle_publ_flag
C6 O1 C1 115.94(9) . . ?
C3 O4 H4 114.4(12) . . ?
C10 O5 C11 110.65(8) . . ?
C14 N1 C15 104.90(9) . . ?
C14 N2 C4 125.56(9) . . ?
C14 N2 C20 106.51(9) . . ?
C20 N2 C4 127.38(9) . . ?
O1 C1 C2 123.29(10) . . ?
C5 C1 O1 125.15(10) . . ?
C5 C1 C2 111.17(10) . . ?
O3 C2 C1 127.52(10) . . ?
O3 C2 C3 125.60(10) . . ?
C1 C2 C3 106.80(9) . . ?
O4 C3 C2 112.08(8) . . ?
O4 C3 C4 108.77(8) . . ?
O4 C3 C8 110.06(8) . . ?
C2 C3 C4 101.55(8) . . ?
C2 C3 C8 111.52(8) . . ?
C8 C3 C4 112.60(8) . . ?
N2 C4 C3 112.07(8) . . ?
N2 C4 C5 112.51(9) . . ?
N2 C4 C21 108.89(8) . . ?
C5 C4 C3 103.48(8) . . ?
C5 C4 C21 108.82(9) . . ?
C21 C4 C3 110.97(8) . . ?
C1 C5 C4 111.28(10) . . ?
C1 C5 H5 126.5(9) . . ?
C4 C5 H5 121.8(9) . . ?
O1 C6 C7 110.76(10) . . ?
O2 C6 O1 121.57(11) . . ?
O2 C6 C7 127.67(11) . . ?
C6 C7 H7A 109.5(11) . . ?
C6 C7 H7B 107.9(12) . . ?
C6 C7 H7C 109.2(12) . . ?
H7A C7 H7B 108.8(16) . . ?
H7A C7 H7C 111.4(15) . . ?
H7B C7 H7C 109.9(16) . . ?
C9 C8 C3 112.59(9) . . ?
C9 C8 C12 107.06(8) . . ?
C9 C8 C13 111.63(9) . . ?
C12 C8 C3 110.38(8) . . ?
C12 C8 C13 109.79(9) . . ?
C13 C8 C3 105.42(8) . . ?
C8 C9 H9A 108.3(9) . . ?
C8 C9 H9B 111.3(9) . . ?
H9A C9 H9B 108.7(12) . . ?
C10 C9 C8 111.70(9) . . ?
C10 C9 H9A 108.4(9) . . ?
C10 C9 H9B 108.4(9) . . ?
O5 C10 C9 111.35(9) . . ?
O5 C10 H10A 108.6(9) . . ?
O5 C10 H10B 106.9(9) . . ?
C9 C10 H10A 113.3(9) . . ?
C9 C10 H10B 109.0(9) . . ?
H10A C10 H10B 107.5(12) . . ?
O5 C11 H11A 105.6(9) . . ?
O5 C11 H11B 109.0(8) . . ?
O5 C11 C12 112.65(9) . . ?
H11A C11 H11B 109.1(12) . . ?
C12 C11 H11A 109.7(9) . . ?
C12 C11 H11B 110.6(8) . . ?
C8 C12 H12A 109.7(9) . . ?
C8 C12 H12B 110.3(9) . . ?
C11 C12 C8 111.68(9) . . ?
C11 C12 H12A 110.2(9) . . ?
C11 C12 H12B 109.2(9) . . ?
H12A C12 H12B 105.6(12) . . ?
C8 C13 H13A 107.6(9) . . ?
C8 C13 H13B 113.5(9) . . ?
H13A C13 H13B 109.9(13) . . ?
C14 C13 C8 110.19(9) . . ?
C14 C13 H13A 108.6(9) . . ?
C14 C13 H13B 107.0(9) . . ?
N1 C14 N2 113.47(9) . . ?
N1 C14 C13 126.42(10) . . ?
N2 C14 C13 120.11(9) . . ?
N1 C15 C16 129.49(10) . . ?
N1 C15 C20 109.91(9) . . ?
C16 C15 C20 120.58(10) . . ?
C15 C16 H16 121.0(10) . . ?
C17 C16 C15 117.59(10) . . ?
C17 C16 H16 121.4(10) . . ?
C16 C17 H17 118.9(9) . . ?
C16 C17 C18 121.25(10) . . ?
C18 C17 H17 119.9(9) . . ?
C17 C18 H18 119.8(9) . . ?
C19 C18 C17 121.76(11) . . ?
C19 C18 H18 118.4(9) . . ?
C18 C19 H19 121.9(9) . . ?
C18 C19 C20 116.86(10) . . ?
C20 C19 H19 121.2(9) . . ?
N2 C20 C15 105.19(9) . . ?
N2 C20 C19 132.90(10) . . ?
C19 C20 C15 121.91(10) . . ?
C4 C21 H21A 108.4(8) . . ?
C4 C21 H21B 109.7(9) . . ?
C4 C21 H21C 109.0(9) . . ?
H21A C21 H21B 109.5(12) . . ?
H21A C21 H21C 110.8(13) . . ?
H21B C21 H21C 109.4(13) . . ?

loop_
_geom_bond_atom_site_label_1
_geom_bond_atom_site_label_2
_geom_bond_distance
_geom_bond_site_symmetry_2
_geom_bond_publ_flag
O1 C1 1.3811(13) . ?
O1 C6 1.3724(14) . ?
O2 C6 1.1941(16) . ?
O3 C2 1.2102(14) . ?
O4 H4 0.89(2) . ?
O4 C3 1.3999(13) . ?
O5 C10 1.4263(14) . ?
O5 C11 1.4286(14) . ?
N1 C14 1.3140(14) . ?
N1 C15 1.3960(14) . ?
N2 C4 1.4737(13) . ?
N2 C14 1.3688(14) . ?
N2 C20 1.3921(13) . ?
C1 C2 1.4774(16) . ?
C1 C5 1.3289(16) . ?
C2 C3 1.5438(14) . ?
C3 C4 1.5760(14) . ?
C3 C8 1.5757(14) . ?
C4 C5 1.5137(14) . ?
C4 C21 1.5352(14) . ?
C5 H5 0.950(16) . ?
C6 C7 1.4918(16) . ?
C7 H7A 0.962(19) . ?
C7 H7B 0.98(2) . ?
C7 H7C 0.95(2) . ?
C8 C9 1.5411(14) . ?
C8 C12 1.5433(14) . ?
C8 C13 1.5439(14) . ?
C9 H9A 0.977(15) . ?
C9 H9B 0.978(16) . ?
C9 C10 1.5224(15) . ?
C10 H10A 1.006(16) . ?
C10 H10B 1.008(16) . ?
C11 H11A 0.975(16) . ?
C11 H11B 1.016(15) . ?
C11 C12 1.5296(16) . ?
C12 H12A 0.992(15) . ?
C12 H12B 0.998(15) . ?
C13 H13A 1.001(16) . ?
C13 H13B 0.981(17) . ?
C13 C14 1.4870(14) . ?
C15 C16 1.3983(15) . ?
C15 C20 1.4030(15) . ?
C16 H16 0.944(16) . ?
C16 C17 1.3873(16) . ?
C17 H17 0.953(15) . ?
C17 C18 1.4033(17) . ?
C18 H18 0.988(16) . ?
C18 C19 1.3855(16) . ?
C19 H19 0.968(16) . ?
C19 C20 1.3951(15) . ?
C21 H21A 0.968(15) . ?
C21 H21B 0.962(16) . ?
C21 H21C 0.953(16) . ?

loop_
_geom_hbond_atom_site_label_D
_geom_hbond_atom_site_label_H
_geom_hbond_atom_site_label_A
_geom_hbond_distance_DH
_geom_hbond_distance_HA
_geom_hbond_distance_DA
_geom_hbond_angle_DHA
_geom_hbond_site_symmetry_A
_geom_hbond_publ_flag
O4 H4 N1 0.89(2) 1.91(2) 2.6978(12) 146.0(17) 4_566 yes

loop_
_geom_torsion_atom_site_label_1
_geom_torsion_atom_site_label_2
_geom_torsion_atom_site_label_3
_geom_torsion_atom_site_label_4
_geom_torsion
_geom_torsion_site_symmetry_1
_geom_torsion_site_symmetry_2
_geom_torsion_site_symmetry_3
_geom_torsion_site_symmetry_4
_geom_torsion_publ_flag
O1 C1 C2 O3 5.87(17) . . . . ?
O1 C1 C2 C3 -177.09(9) . . . . ?
O1 C1 C5 C4 -166.65(9) . . . . ?
O3 C2 C3 O4 40.84(14) . . . . ?
O3 C2 C3 C4 156.78(10) . . . . ?
O3 C2 C3 C8 -83.07(13) . . . . ?
O4 C3 C4 N2 -97.13(10) . . . . ?
O4 C3 C4 C5 141.40(8) . . . . ?
O4 C3 C4 C21 24.85(11) . . . . ?
O4 C3 C8 C9 -176.28(8) . . . . ?
O4 C3 C8 C12 -56.71(11) . . . . ?
O4 C3 C8 C13 61.79(10) . . . . ?
O5 C11 C12 C8 55.68(12) . . . . ?
N1 C15 C16 C17 179.75(11) . . . . ?
N1 C15 C20 N2 -1.07(12) . . . . ?
N1 C15 C20 C19 178.87(10) . . . . ?
N2 C4 C5 C1 -140.43(9) . . . . ?
C1 O1 C6 O2 4.63(17) . . . . ?
C1 O1 C6 C7 -176.14(10) . . . . ?
C1 C2 C3 O4 -136.26(9) . . . . ?
C1 C2 C3 C4 -20.33(10) . . . . ?
C1 C2 C3 C8 99.83(10) . . . . ?
C2 C1 C5 C4 6.34(13) . . . . ?
C2 C3 C4 N2 144.53(8) . . . . ?
C2 C3 C4 C5 23.06(10) . . . . ?
C2 C3 C4 C21 -93.50(9) . . . . ?
C2 C3 C8 C9 -51.23(11) . . . . ?
C2 C3 C8 C12 68.34(11) . . . . ?
C2 C3 C8 C13 -173.17(8) . . . . ?
C3 C4 C5 C1 -19.25(11) . . . . ?
C3 C8 C9 C10 174.38(9) . . . . ?
C3 C8 C12 C11 -173.76(9) . . . . ?
C3 C8 C13 C14 61.50(11) . . . . ?
C4 N2 C14 N1 172.71(9) . . . . ?
C4 N2 C14 C13 -8.00(16) . . . . ?
C4 N2 C20 C15 -171.55(10) . . . . ?
C4 N2 C20 C19 8.51(19) . . . . ?
C4 C3 C8 C9 62.18(11) . . . . ?
C4 C3 C8 C12 -178.25(8) . . . . ?
C4 C3 C8 C13 -59.75(11) . . . . ?
C5 C1 C2 O3 -167.27(11) . . . . ?
C5 C1 C2 C3 9.76(12) . . . . ?
C6 O1 C1 C2 66.65(14) . . . . ?
C6 O1 C1 C5 -121.18(12) . . . . ?
C8 C3 C4 N2 25.14(12) . . . . ?
C8 C3 C4 C5 -96.33(10) . . . . ?
C8 C3 C4 C21 147.12(9) . . . . ?
C8 C9 C10 O5 -59.15(12) . . . . ?
C8 C13 C14 N1 148.79(11) . . . . ?
C8 C13 C14 N2 -30.40(13) . . . . ?
C9 C8 C12 C11 -50.89(12) . . . . ?
C9 C8 C13 C14 -61.05(11) . . . . ?
C10 O5 C11 C12 -59.18(12) . . . . ?
C11 O5 C10 C9 60.54(12) . . . . ?
C12 C8 C9 C10 52.90(11) . . . . ?
C12 C8 C13 C14 -179.61(9) . . . . ?
C13 C8 C9 C10 -67.27(11) . . . . ?
C13 C8 C12 C11 70.46(11) . . . . ?
C14 N1 C15 C16 -176.95(11) . . . . ?
C14 N1 C15 C20 1.48(12) . . . . ?
C14 N2 C4 C3 10.27(14) . . . . ?
C14 N2 C4 C5 126.40(11) . . . . ?
C14 N2 C4 C21 -112.88(11) . . . . ?
C14 N2 C20 C15 0.26(11) . . . . ?
C14 N2 C20 C19 -179.68(12) . . . . ?
C15 N1 C14 N2 -1.35(12) . . . . ?
C15 N1 C14 C13 179.42(10) . . . . ?
C15 C16 C17 C18 0.26(17) . . . . ?
C16 C15 C20 N2 177.51(10) . . . . ?
C16 C15 C20 C19 -2.54(16) . . . . ?
C16 C17 C18 C19 -1.04(18) . . . . ?
C17 C18 C19 C20 0.04(17) . . . . ?
C18 C19 C20 N2 -178.34(11) . . . . ?
C18 C19 C20 C15 1.72(16) . . . . ?
C20 N2 C4 C3 -179.40(9) . . . . ?
C20 N2 C4 C5 -63.27(13) . . . . ?
C20 N2 C4 C21 57.45(13) . . . . ?
C20 N2 C14 N1 0.71(12) . . . . ?
C20 N2 C14 C13 179.99(9) . . . . ?
C20 C15 C16 C17 1.47(16) . . . . ?
C21 C4 C5 C1 98.81(10) . . . . ?

loop_
_exptl_oxdiff_crystal_face_indexfrac_h
_exptl_oxdiff_crystal_face_indexfrac_k
_exptl_oxdiff_crystal_face_indexfrac_l
_exptl_oxdiff_crystal_face_x
_exptl_oxdiff_crystal_face_y
_exptl_oxdiff_crystal_face_z
4.9979 -2.0007 1.0008 0.2461 0.9040 0.2588
-0.9996 0.9999 0.9994 -0.0559 -0.2111 0.0923
-0.0000 0.9996 0.0001 -0.0896 -0.0052 0.0328
-0.0001 4.9982 1.9998 -0.3697 -0.0711 0.3714
0.0002 4.9983 -2.9982 -0.5660 0.0420 -0.1467
4.9979 -1.0010 1.0009 0.1565 0.8988 0.2916
-4.9979 1.0010 -0.0014 -0.1172 -0.9215 -0.1880
0.0003 -1.9992 -4.9982 -0.0170 0.1235 -0.5838
4.9979 0.9983 0.0016 -0.0620 0.9111 0.2536
-4.9979 3.0003 -0.0011 -0.2965 -0.9318 -0.1223
-4.9980 3.9999 0.9986 -0.3469 -0.9596 0.0142
-0.9997 -4.9980 1.9983 0.5212 -0.2027 -0.0011
-0.9996 -4.9979 -0.0009 0.4427 -0.1574 -0.2083
-4.9981 -2.9976 2.9969 0.3591 -0.9687 -0.0084
